data_7037559
loop_
_publ_author_name
'Huang, Xing-Cai'
'Zhang, Ming'
'Wu, Dayu'
'Shao, Dong'
'Zhao, Xin-Hua'
'Huang, Wei'
'Wang, Xin-Yi'

_publ_section_title
;
 Single molecule magnet behavior observed in a 1-D dysprosium chain with
 quasi-D5h symmetry.
;
_journal_issue 48
_journal_name_full 'Dalton transactions (Cambridge, England : 2003)'
_journal_page_first 20834
_journal_page_last 20838
_journal_paper_doi 10.1039/c5dt04147c
_journal_volume 44
_journal_year 2015
_chemical_formula_sum 'C32 H33 Cl Ho N3 Na O8 P'
_chemical_formula_weight 841.95
_chemical_name_systematic
; 
 ? 
;
_space_group_IT_number 61
_symmetry_cell_setting orthorhombic
_symmetry_space_group_name_Hall '-P 2ac 2ab'
_symmetry_space_group_name_H-M 'P b c a'
_atom_sites_solution_hydrogens geom
_atom_sites_solution_primary direct
_atom_sites_solution_secondary difmap
_audit_creation_method SHELXL-97
_audit_update_record
;
2015-10-20 deposited with the CCDC.
2015-11-11 downloaded from the CCDC.
;
_cell_angle_alpha 90.00
_cell_angle_beta 90.00
_cell_angle_gamma 90.00
_cell_formula_units_Z 8
_cell_length_a 22.220(4)
_cell_length_b 8.3683(16)
_cell_length_c 36.890(7)
_cell_measurement_reflns_used 5221
_cell_measurement_temperature 293(2)
_cell_measurement_theta_max 24.01
_cell_measurement_theta_min 2.66
_cell_volume 6859(2)
_computing_cell_refinement 'Bruker SAINT'
_computing_data_collection 'Bruker Apex II'
_computing_data_reduction 'Bruker SAINT'
_computing_molecular_graphics Diamond
_computing_publication_material 'SHELXL-97 (Sheldrick, 2008)'
_computing_structure_refinement 'SHELXL-97 (Sheldrick, 2008)'
_computing_structure_solution 'SHELXS-97 (Sheldrick, 2008)'
_diffrn_ambient_temperature 293(2)
_diffrn_measured_fraction_theta_full 0.996
_diffrn_measured_fraction_theta_max 0.996
_diffrn_measurement_device_type 'Bruker Apex II'
_diffrn_measurement_method 'phi and omega scans'
_diffrn_radiation_monochromator graphite
_diffrn_radiation_source 'fine-focus sealed tube'
_diffrn_radiation_type MoK\a
_diffrn_radiation_wavelength 0.71073
_diffrn_reflns_av_R_equivalents 0.0726
_diffrn_reflns_av_sigmaI/netI 0.0570
_diffrn_reflns_limit_h_max 28
_diffrn_reflns_limit_h_min -28
_diffrn_reflns_limit_k_max 8
_diffrn_reflns_limit_k_min -10
_diffrn_reflns_limit_l_max 44
_diffrn_reflns_limit_l_min -47
_diffrn_reflns_number 42754
_diffrn_reflns_theta_full 27.47
_diffrn_reflns_theta_max 27.47
_diffrn_reflns_theta_min 1.43
_exptl_absorpt_coefficient_mu 2.497
_exptl_absorpt_correction_T_max 0.7883
_exptl_absorpt_correction_T_min 0.4275
_exptl_absorpt_correction_type multi-scan
_exptl_absorpt_process_details 'SADABS: Bruker, 2000'
_exptl_crystal_colour yellow
_exptl_crystal_density_diffrn 1.631
_exptl_crystal_density_method 'not measured'
_exptl_crystal_description block
_exptl_crystal_F_000 3360
_exptl_crystal_size_max 0.41
_exptl_crystal_size_mid 0.22
_exptl_crystal_size_min 0.10
_refine_diff_density_max 0.532
_refine_diff_density_min -0.697
_refine_diff_density_rms 0.121
_refine_ls_extinction_method none
_refine_ls_goodness_of_fit_ref 1.014
_refine_ls_hydrogen_treatment constr
_refine_ls_matrix_type full
_refine_ls_number_parameters 426
_refine_ls_number_reflns 7821
_refine_ls_number_restraints 0
_refine_ls_restrained_S_all 1.014
_refine_ls_R_factor_all 0.0722
_refine_ls_R_factor_gt 0.0367
_refine_ls_shift/su_max 0.002
_refine_ls_shift/su_mean 0.000
_refine_ls_structure_factor_coef Fsqd
_refine_ls_weighting_details 'calc w=1/[\s^2^(Fo^2^)+(0.0554P)^2^+0.0000P] where P=(Fo^2^+2Fc^2^)/3'
_refine_ls_weighting_scheme calc
_refine_ls_wR_factor_gt 0.0852
_refine_ls_wR_factor_ref 0.1134
_reflns_number_gt 5183
_reflns_number_total 7821
_reflns_threshold_expression >2sigma(I)
_cod_data_source_file c5dt04147c2.cif
_cod_data_source_block 5-HovaldienPONa
_cod_depositor_comments
;
The following automatic conversions were performed:

'_symmetry_cell_setting' value 'Orthorhombic' changed to
'orthorhombic' according to
/usr/data/users/saulius/crontab/automatic-downloads/current/RSC/lib/dictionaries/cif_core.dic
dictionary named 'cif_core.dic' version 2.4.2 from 2011-04-26.

'_exptl_absorpt_correction_type' value 'Multi-Scan' changed to
'multi-scan' according to
/usr/data/users/saulius/crontab/automatic-downloads/current/RSC/lib/dictionaries/cif_core.dic
dictionary named 'cif_core.dic' version 2.4.2 from 2011-04-26.

Automatic conversion script
Id: cif_fix_values 4268 2015-11-12 08:31:59Z antanas 
;
_cod_original_sg_symbol_H-M 'Pbca '
_cod_database_code 7037559

loop_
_symmetry_equiv_pos_as_xyz
'x, y, z'
'-x+1/2, -y, z+1/2'
'x+1/2, -y+1/2, -z'
'-x, y+1/2, -z+1/2'
'-x, -y, -z'
'x-1/2, y, -z-1/2'
'-x-1/2, y-1/2, z'
'x, -y-1/2, z-1/2'

loop_
_atom_site_label
_atom_site_type_symbol
_atom_site_fract_x
_atom_site_fract_y
_atom_site_fract_z
_atom_site_U_iso_or_equiv
_atom_site_adp_type
_atom_site_occupancy
_atom_site_symmetry_multiplicity
_atom_site_calc_flag
_atom_site_refinement_flags
Ho1 Ho 0.518042(10) 1.04282(2) 0.142432(6) 0.03100(9) Uani 1 1 d .
Na1 Na 0.50970(9) 0.6359(2) 0.17608(6) 0.0428(5) Uani 1 1 d .
C11 C 0.6340(3) 1.2588(7) 0.10923(17) 0.0554(16) Uani 1 1 d .
H11A H 0.6745 1.2585 0.0994 0.066 Uiso 1 1 calc R
H11B H 0.6283 1.3573 0.1227 0.066 Uiso 1 1 calc R
C10 C 0.5894(3) 1.2500(7) 0.07908(15) 0.0500(15) Uani 1 1 d .
H10A H 0.5941 1.3413 0.0631 0.060 Uiso 1 1 calc R
H10B H 0.5958 1.1536 0.0650 0.060 Uiso 1 1 calc R
C9 C 0.4796(2) 1.2348(7) 0.06794(16) 0.0512(15) Uani 1 1 d .
H9A H 0.4819 1.1325 0.0556 0.061 Uiso 1 1 calc R
H9B H 0.4828 1.3190 0.0500 0.061 Uiso 1 1 calc R
C8 C 0.4207(3) 1.2488(7) 0.08830(18) 0.0583(17) Uani 1 1 d .
H8A H 0.4181 1.3525 0.1000 0.070 Uiso 1 1 calc R
H8B H 0.3872 1.2390 0.0715 0.070 Uiso 1 1 calc R
C7 C 0.3648(3) 1.0735(7) 0.12443(17) 0.0481(14) Uani 1 1 d .
H7 H 0.3331 1.1244 0.1127 0.058 Uiso 1 1 calc R
C6 C 0.3481(2) 0.9507(6) 0.15004(15) 0.0423(13) Uani 1 1 d .
C5 C 0.2866(3) 0.9241(7) 0.15568(19) 0.0578(17) Uani 1 1 d .
H5 H 0.2583 0.9857 0.1434 0.069 Uiso 1 1 calc R
C4 C 0.2679(3) 0.8076(8) 0.1792(2) 0.069(2) Uani 1 1 d .
H4 H 0.2270 0.7935 0.1835 0.083 Uiso 1 1 calc R
C3 C 0.3087(3) 0.7118(7) 0.19658(17) 0.0565(16) Uani 1 1 d .
H3 H 0.2953 0.6320 0.2121 0.068 Uiso 1 1 calc R
C2 C 0.3697(3) 0.7324(6) 0.19119(15) 0.0428(13) Uani 1 1 d .
C1 C 0.3912(2) 0.8557(6) 0.16759(14) 0.0360(12) Uani 1 1 d .
C19 C 0.3974(3) 0.5303(8) 0.2342(2) 0.082(2) Uani 1 1 d .
H19A H 0.3774 0.5856 0.2535 0.123 Uiso 1 1 calc R
H19B H 0.4327 0.4781 0.2434 0.123 Uiso 1 1 calc R
H19C H 0.3707 0.4520 0.2240 0.123 Uiso 1 1 calc R
C12 C 0.6732(3) 1.0597(7) 0.14647(15) 0.0482(14) Uani 1 1 d .
H12 H 0.7095 1.1033 0.1387 0.058 Uiso 1 1 calc R
C13 C 0.6775(3) 0.9279(6) 0.17221(16) 0.0451(14) Uani 1 1 d .
C14 C 0.7357(3) 0.8911(8) 0.18556(19) 0.0635(18) Uani 1 1 d .
H14 H 0.7689 0.9447 0.1762 0.076 Uiso 1 1 calc R
C15 C 0.7440(3) 0.7784(8) 0.2120(2) 0.0676(19) Uani 1 1 d .
H15 H 0.7823 0.7576 0.2210 0.081 Uiso 1 1 calc R
C16 C 0.6947(3) 0.6961(8) 0.22483(17) 0.0631(18) Uani 1 1 d .
H16 H 0.7001 0.6196 0.2428 0.076 Uiso 1 1 calc R
C17 C 0.6380(3) 0.7243(6) 0.21177(15) 0.0439(13) Uani 1 1 d .
C18 C 0.6274(3) 0.8444(6) 0.18476(14) 0.0394(12) Uani 1 1 d .
C20 C 0.5912(4) 0.5325(8) 0.25192(18) 0.075(2) Uani 1 1 d .
H20A H 0.6162 0.4448 0.2446 0.113 Uiso 1 1 calc R
H20B H 0.5519 0.4934 0.2581 0.113 Uiso 1 1 calc R
H20C H 0.6087 0.5840 0.2726 0.113 Uiso 1 1 calc R
C21 C 0.4351(2) 0.6473(6) 0.04995(14) 0.0388(12) Uani 1 1 d .
C26 C 0.4109(3) 0.5719(6) 0.02054(15) 0.0494(15) Uani 1 1 d .
H26 H 0.4354 0.5381 0.0016 0.059 Uiso 1 1 calc R
C25 C 0.3498(3) 0.5466(8) 0.01936(19) 0.0664(19) Uani 1 1 d .
H25 H 0.3328 0.4976 -0.0008 0.080 Uiso 1 1 calc R
C24 C 0.3138(3) 0.5928(8) 0.0475(2) 0.074(2) Uani 1 1 d .
H24 H 0.2727 0.5718 0.0469 0.089 Uiso 1 1 calc R
C23 C 0.3382(3) 0.6693(7) 0.07639(18) 0.0608(17) Uani 1 1 d .
H23 H 0.3133 0.7037 0.0951 0.073 Uiso 1 1 calc R
C22 C 0.3990(3) 0.6969(7) 0.07854(16) 0.0493(14) Uani 1 1 d .
H22 H 0.4156 0.7475 0.0986 0.059 Uiso 1 1 calc R
C27 C 0.6345(2) 0.8054(6) 0.04999(15) 0.0427(13) Uani 1 1 d .
C28 C 0.6873(3) 0.8538(7) 0.06575(18) 0.0546(16) Uani 1 1 d .
H28 H 0.7004 0.8079 0.0873 0.066 Uiso 1 1 calc R
C29 C 0.7208(3) 0.9719(8) 0.0491(2) 0.075(2) Uani 1 1 d .
H29 H 0.7571 1.0042 0.0593 0.090 Uiso 1 1 calc R
C30 C 0.7009(3) 1.0422(8) 0.0175(2) 0.073(2) Uani 1 1 d .
H30 H 0.7228 1.1241 0.0067 0.088 Uiso 1 1 calc R
C31 C 0.6485(3) 0.9903(8) 0.00218(18) 0.070(2) Uani 1 1 d .
H31 H 0.6355 1.0360 -0.0194 0.084 Uiso 1 1 calc R
C32 C 0.6144(3) 0.8705(8) 0.01821(17) 0.0589(16) Uani 1 1 d .
H32 H 0.5787 0.8356 0.0076 0.071 Uiso 1 1 calc R
Cl2 Cl 0.50839(9) 1.29042(18) 0.18569(4) 0.0689(5) Uani 1 1 d .
N3 N 0.6259(2) 1.1218(5) 0.13341(12) 0.0436(11) Uani 1 1 d .
N2 N 0.52852(19) 1.2491(5) 0.09493(12) 0.0399(10) Uani 1 1 d .
H2 H 0.5235 1.3452 0.1061 0.048 Uiso 1 1 calc R
N1 N 0.4173(2) 1.1211(5) 0.11582(12) 0.0425(11) Uani 1 1 d .
O1 O 0.44957(16) 0.8725(4) 0.16356(9) 0.0396(8) Uani 1 1 d .
O2 O 0.41439(18) 0.6426(4) 0.20661(11) 0.0541(10) Uani 1 1 d .
O3 O 0.57243(15) 0.8724(4) 0.17402(9) 0.0419(9) Uani 1 1 d .
O4 O 0.58631(19) 0.6463(4) 0.22241(10) 0.0550(11) Uani 1 1 d .
O7 O 0.49788(15) 0.6677(4) 0.04923(9) 0.0419(9) Uani 1 1 d .
O8 O 0.60282(16) 0.6837(4) 0.06751(10) 0.0444(9) Uani 1 1 d .
O5 O 0.52934(15) 0.8850(4) 0.09283(9) 0.0360(8) Uani 1 1 d .
O6 O 0.52779(17) 0.5941(4) 0.11349(10) 0.0443(9) Uani 1 1 d .
P1 P 0.53748(6) 0.71170(15) 0.08476(4) 0.0354(3) Uani 1 1 d .

loop_
_atom_site_aniso_label
_atom_site_aniso_U_11
_atom_site_aniso_U_22
_atom_site_aniso_U_33
_atom_site_aniso_U_23
_atom_site_aniso_U_13
_atom_site_aniso_U_12
Ho1 0.04527(15) 0.02120(13) 0.02652(13) 0.00210(9) -0.00097(10) 0.00045(10)
Na1 0.0629(13) 0.0325(11) 0.0330(12) 0.0054(9) 0.0018(10) 0.0007(10)
C11 0.060(4) 0.043(3) 0.063(4) 0.016(3) 0.003(3) -0.009(3)
C10 0.070(4) 0.040(3) 0.040(4) 0.011(2) 0.007(3) 0.001(3)
C9 0.070(4) 0.040(3) 0.044(4) 0.018(3) -0.004(3) 0.006(3)
C8 0.064(4) 0.049(4) 0.063(4) 0.026(3) 0.000(3) 0.013(3)
C7 0.045(3) 0.046(4) 0.053(4) -0.002(3) -0.005(3) 0.013(3)
C6 0.041(3) 0.040(3) 0.046(4) -0.007(3) 0.010(2) 0.002(2)
C5 0.053(4) 0.053(4) 0.067(4) -0.002(3) 0.008(3) 0.006(3)
C4 0.051(4) 0.065(5) 0.092(6) -0.019(4) 0.022(4) -0.009(3)
C3 0.062(4) 0.049(4) 0.058(4) -0.006(3) 0.021(3) -0.008(3)
C2 0.058(3) 0.030(3) 0.041(3) -0.006(2) 0.010(3) -0.005(3)
C1 0.047(3) 0.028(3) 0.033(3) -0.006(2) 0.011(2) -0.002(2)
C19 0.097(6) 0.071(5) 0.077(5) 0.042(4) 0.042(5) 0.004(4)
C12 0.051(3) 0.048(4) 0.045(4) 0.000(3) -0.003(3) -0.009(3)
C13 0.051(3) 0.038(3) 0.046(4) -0.005(2) -0.012(3) 0.010(3)
C14 0.049(4) 0.054(4) 0.088(5) -0.008(4) -0.011(4) -0.001(3)
C15 0.059(4) 0.068(5) 0.076(5) -0.003(4) -0.019(4) 0.026(4)
C16 0.083(5) 0.057(4) 0.049(4) 0.003(3) -0.023(4) 0.020(4)
C17 0.061(4) 0.033(3) 0.037(3) -0.001(2) -0.012(3) 0.007(3)
C18 0.057(3) 0.031(3) 0.030(3) -0.007(2) -0.007(3) 0.004(2)
C20 0.113(6) 0.063(4) 0.050(4) 0.028(3) -0.006(4) 0.008(4)
C21 0.055(3) 0.030(3) 0.031(3) 0.001(2) -0.003(2) 0.003(2)
C26 0.067(4) 0.052(4) 0.029(3) -0.006(2) -0.010(3) 0.008(3)
C25 0.069(4) 0.071(5) 0.060(4) -0.018(4) -0.021(4) 0.008(4)
C24 0.051(4) 0.080(5) 0.091(6) -0.029(4) -0.013(4) 0.005(4)
C23 0.055(4) 0.066(4) 0.062(5) -0.018(3) 0.010(3) -0.002(3)
C22 0.052(3) 0.051(4) 0.045(4) -0.010(3) 0.002(3) -0.005(3)
C27 0.050(3) 0.034(3) 0.045(4) -0.001(2) 0.014(3) 0.005(2)
C28 0.047(3) 0.052(4) 0.065(4) -0.001(3) 0.007(3) 0.007(3)
C29 0.053(4) 0.062(5) 0.111(7) -0.007(4) 0.015(4) -0.008(4)
C30 0.067(5) 0.051(4) 0.101(7) -0.002(4) 0.042(4) 0.001(4)
C31 0.084(5) 0.071(5) 0.054(5) 0.019(4) 0.028(4) 0.017(4)
C32 0.069(4) 0.061(4) 0.046(4) 0.001(3) 0.003(3) 0.004(3)
Cl2 0.1302(15) 0.0339(8) 0.0424(9) -0.0093(7) 0.0154(9) -0.0012(9)
N3 0.053(3) 0.037(3) 0.041(3) 0.006(2) -0.003(2) -0.006(2)
N2 0.059(3) 0.030(2) 0.031(2) 0.0030(17) 0.002(2) 0.000(2)
N1 0.053(3) 0.031(2) 0.044(3) 0.003(2) -0.002(2) 0.008(2)
O1 0.048(2) 0.0313(19) 0.040(2) 0.0071(16) 0.0070(17) -0.0015(17)
O2 0.064(3) 0.044(2) 0.055(3) 0.018(2) 0.012(2) -0.001(2)
O3 0.050(2) 0.037(2) 0.038(2) 0.0095(16) -0.0110(17) 0.0019(18)
O4 0.084(3) 0.040(2) 0.041(2) 0.0165(18) -0.013(2) 0.005(2)
O7 0.047(2) 0.047(2) 0.031(2) -0.0063(17) 0.0029(16) -0.0077(17)
O8 0.048(2) 0.030(2) 0.055(3) -0.0005(17) 0.0092(19) 0.0051(16)
O5 0.053(2) 0.0248(18) 0.0304(19) 0.0000(15) 0.0010(15) 0.0036(16)
O6 0.072(3) 0.0273(19) 0.033(2) 0.0004(15) 0.0037(18) -0.0001(17)
P1 0.0507(8) 0.0241(7) 0.0316(7) -0.0011(5) 0.0003(6) -0.0006(6)

loop_
_atom_type_symbol
_atom_type_description
_atom_type_scat_dispersion_real
_atom_type_scat_dispersion_imag
_atom_type_scat_source
C C 0.0033 0.0016 'International Tables Vol C Tables 4.2.6.8 and 6.1.1.4'
H H 0.0000 0.0000 'International Tables Vol C Tables 4.2.6.8 and 6.1.1.4'
N N 0.0061 0.0033 'International Tables Vol C Tables 4.2.6.8 and 6.1.1.4'
O O 0.0106 0.0060 'International Tables Vol C Tables 4.2.6.8 and 6.1.1.4'
Na Na 0.0362 0.0249 'International Tables Vol C Tables 4.2.6.8 and 6.1.1.4'
P P 0.1023 0.0942 'International Tables Vol C Tables 4.2.6.8 and 6.1.1.4'
Cl Cl 0.1484 0.1585 'International Tables Vol C Tables 4.2.6.8 and 6.1.1.4'
Ho Ho -0.2175 4.6783 'International Tables Vol C Tables 4.2.6.8 and 6.1.1.4'

loop_
_geom_angle_atom_site_label_1
_geom_angle_atom_site_label_2
_geom_angle_atom_site_label_3
_geom_angle
_geom_angle_site_symmetry_1
_geom_angle_site_symmetry_3
O3 Ho1 O1 77.01(13) . .
O3 Ho1 O5 89.38(12) . .
O1 Ho1 O5 89.16(12) . .
O3 Ho1 N2 140.88(13) . .
O1 Ho1 N2 139.48(13) . .
O5 Ho1 N2 79.88(13) . .
O3 Ho1 N3 73.53(14) . .
O1 Ho1 N3 150.27(14) . .
O5 Ho1 N3 86.60(14) . .
N2 Ho1 N3 68.40(14) . .
O3 Ho1 N1 149.12(14) . .
O1 Ho1 N1 72.37(13) . .
O5 Ho1 N1 86.32(13) . .
N2 Ho1 N1 68.11(14) . .
N3 Ho1 N1 136.50(15) . .
O3 Ho1 Cl2 103.55(10) . .
O1 Ho1 Cl2 103.70(10) . .
O5 Ho1 Cl2 163.42(9) . .
N2 Ho1 Cl2 83.54(11) . .
N3 Ho1 Cl2 87.17(11) . .
N1 Ho1 Cl2 87.66(11) . .
O3 Ho1 Na1 40.51(10) . .
O1 Ho1 Na1 40.93(9) . .
O5 Ho1 Na1 74.66(9) . .
N2 Ho1 Na1 154.54(11) . .
N3 Ho1 Na1 109.96(11) . .
N1 Ho1 Na1 109.31(10) . .
Cl2 Ho1 Na1 121.92(5) . .
O6 Na1 O2 127.63(16) . .
O6 Na1 O4 125.15(16) . .
O2 Na1 O4 106.81(16) . .
O6 Na1 O3 89.56(13) . .
O2 Na1 O3 120.22(15) . .
O4 Na1 O3 65.61(13) . .
O6 Na1 O1 91.62(14) . .
O2 Na1 O1 65.49(13) . .
O4 Na1 O1 119.49(15) . .
O3 Na1 O1 69.20(13) . .
O6 Na1 Cl2 88.51(11) . 1_545
O2 Na1 Cl2 87.56(11) . 1_545
O4 Na1 Cl2 87.51(11) . 1_545
O3 Na1 Cl2 145.16(12) . 1_545
O1 Na1 Cl2 145.63(12) . 1_545
O6 Na1 Ho1 78.25(9) . .
O2 Na1 Ho1 100.57(11) . .
O4 Na1 Ho1 99.92(11) . .
O3 Na1 Ho1 36.20(8) . .
O1 Na1 Ho1 36.82(8) . .
Cl2 Na1 Ho1 166.76(8) 1_545 .
N3 C11 C10 109.6(5) . .
N2 C10 C11 108.3(5) . .
N2 C9 C8 107.2(5) . .
N1 C8 C9 109.2(4) . .
N1 C7 C6 128.5(5) . .
C5 C6 C1 120.5(5) . .
C5 C6 C7 117.5(5) . .
C1 C6 C7 121.9(5) . .
C4 C5 C6 120.2(6) . .
C3 C4 C5 120.8(6) . .
C4 C3 C2 120.6(6) . .
O2 C2 C3 125.7(5) . .
O2 C2 C1 113.9(5) . .
C3 C2 C1 120.4(6) . .
O1 C1 C6 124.2(5) . .
O1 C1 C2 118.4(5) . .
C6 C1 C2 117.4(5) . .
N3 C12 C13 127.7(5) . .
C18 C13 C14 120.3(5) . .
C18 C13 C12 122.9(5) . .
C14 C13 C12 116.8(6) . .
C15 C14 C13 121.3(6) . .
C14 C15 C16 118.8(6) . .
C17 C16 C15 121.6(6) . .
C16 C17 O4 125.8(5) . .
C16 C17 C18 121.1(6) . .
O4 C17 C18 113.2(5) . .
O3 C18 C13 123.8(5) . .
O3 C18 C17 119.4(5) . .
C13 C18 C17 116.8(5) . .
C26 C21 C22 120.9(5) . .
C26 C21 O7 115.6(5) . .
C22 C21 O7 123.5(5) . .
C21 C26 C25 119.1(6) . .
C24 C25 C26 120.6(6) . .
C23 C24 C25 119.8(6) . .
C24 C23 C22 121.2(6) . .
C23 C22 C21 118.3(5) . .
C32 C27 C28 121.7(6) . .
C32 C27 O8 121.5(5) . .
C28 C27 O8 116.8(5) . .
C27 C28 C29 118.9(7) . .
C30 C29 C28 120.6(7) . .
C31 C30 C29 119.2(7) . .
C30 C31 C32 121.3(7) . .
C27 C32 C31 118.3(6) . .
Ho1 Cl2 Na1 135.14(7) . 1_565
C12 N3 C11 116.9(5) . .
C12 N3 Ho1 129.3(4) . .
C11 N3 Ho1 113.8(3) . .
C10 N2 C9 114.1(4) . .
C10 N2 Ho1 111.8(3) . .
C9 N2 Ho1 110.6(3) . .
C7 N1 C8 116.3(5) . .
C7 N1 Ho1 129.3(4) . .
C8 N1 Ho1 114.2(3) . .
C1 O1 Ho1 141.6(3) . .
C1 O1 Na1 115.7(3) . .
Ho1 O1 Na1 102.26(14) . .
C2 O2 C19 117.5(5) . .
C2 O2 Na1 117.3(3) . .
C19 O2 Na1 123.3(4) . .
C18 O3 Ho1 142.2(3) . .
C18 O3 Na1 112.4(3) . .
Ho1 O3 Na1 103.29(14) . .
C17 O4 C20 117.6(5) . .
C17 O4 Na1 113.7(3) . .
C20 O4 Na1 124.1(4) . .
C21 O7 P1 123.4(3) . .
C27 O8 P1 122.3(3) . .
P1 O5 Ho1 137.7(2) . .
P1 O6 Na1 129.2(2) . .
O6 P1 O5 119.4(2) . .
O6 P1 O8 108.8(2) . .
O5 P1 O8 109.35(19) . .
O6 P1 O7 110.7(2) . .
O5 P1 O7 108.5(2) . .
O8 P1 O7 97.9(2) . .

loop_
_geom_bond_atom_site_label_1
_geom_bond_atom_site_label_2
_geom_bond_distance
_geom_bond_site_symmetry_2
Ho1 O3 2.203(3) .
Ho1 O1 2.226(3) .
Ho1 O5 2.271(3) .
Ho1 N2 2.471(4) .
Ho1 N3 2.509(4) .
Ho1 N1 2.530(4) .
Ho1 Cl2 2.6241(15) .
Ho1 Na1 3.629(2) .
Na1 O6 2.369(4) .
Na1 O2 2.399(4) .
Na1 O4 2.414(4) .
Na1 O3 2.422(4) .
Na1 O1 2.433(4) .
Na1 Cl2 2.913(3) 1_545
C11 N3 1.464(7) .
C11 C10 1.491(8) .
C10 N2 1.474(7) .
C9 N2 1.480(7) .
C9 C8 1.514(8) .
C8 N1 1.476(7) .
C7 N1 1.274(7) .
C7 C6 1.444(8) .
C6 C5 1.400(8) .
C6 C1 1.404(7) .
C5 C4 1.370(9) .
C4 C3 1.370(9) .
C3 C2 1.379(7) .
C2 O2 1.370(6) .
C2 C1 1.432(7) .
C1 O1 1.313(6) .
C19 O2 1.436(6) .
C12 N3 1.268(7) .
C12 C13 1.458(8) .
C13 C18 1.395(8) .
C13 C14 1.417(8) .
C14 C15 1.368(9) .
C15 C16 1.379(9) .
C16 C17 1.371(8) .
C17 O4 1.378(7) .
C17 C18 1.434(7) .
C18 O3 1.304(6) .
C20 O4 1.450(6) .
C21 C26 1.365(7) .
C21 C22 1.389(7) .
C21 O7 1.406(6) .
C26 C25 1.374(9) .
C25 C24 1.367(9) .
C24 C23 1.355(8) .
C23 C22 1.372(8) .
C27 C32 1.368(8) .
C27 C28 1.371(8) .
C27 O8 1.397(6) .
C28 C29 1.381(9) .
C29 C30 1.379(10) .
C30 C31 1.363(10) .
C31 C32 1.390(9) .
Cl2 Na1 2.913(3) 1_565
O7 P1 1.621(4) .
O8 P1 1.602(4) .
O5 P1 1.491(3) .
O6 P1 1.462(4) .
